data_7033506
loop_
_publ_author_name
'Dolganov, Alexander V.'
'Belov, Alexander S.'
'Novikov, Valentin V.'
'Vologzhanina, Anna V.'
'Romanenko, Galina V.'
'Budnikova, Yulia G.'
'Zelinskii, Genrikh E.'
'Buzin, Michail I.'
'Voloshin, Yan Z.'

_publ_section_title
;
 First iron and cobalt(ii) hexabromoclathrochelates: structural, magnetic,
 redox, and electrocatalytic behavior.
;
_journal_issue 5
_journal_name_full 'Dalton transactions (Cambridge, England : 2003)'
_journal_page_first 2476
_journal_page_last 2487
_journal_paper_doi 10.1039/c4dt03082f
_journal_volume 44
_journal_year 2015
_chemical_formula_moiety 'C14 H18 B2 Br6 Co N6 O6'
_chemical_formula_sum 'C14 H18 B2 Br6 Co N6 O6'
_chemical_formula_weight 926.35
_chemical_name_systematic
;
 ?
;
_space_group_crystal_system monoclinic
_space_group_IT_number 15
_space_group_name_Hall '-C 2yc'
_space_group_name_H-M_alt 'C 1 2/c 1'
_symmetry_space_group_name_Hall '-C 2yc'
_symmetry_space_group_name_H-M 'C 1 2/c 1'
_atom_sites_solution_hydrogens geom
_audit_creation_date 2014-11-07
_audit_creation_method
;
Olex2 1.2
(compiled 2014.09.19 svn.r3010 for OlexSys, GUI svn.r4874)
;
_audit_update_record
;
2014-11-10 deposited with the CCDC.
2014-12-15 downloaded from the CCDC.
;
_cell_angle_alpha 90
_cell_angle_beta 91.56(3)
_cell_angle_gamma 90
_cell_formula_units_Z 4
_cell_length_a 17.455(4)
_cell_length_b 8.2599(17)
_cell_length_c 17.455(4)
_cell_measurement_reflns_used 3751
_cell_measurement_temperature 60(2)
_cell_measurement_theta_max 30.48
_cell_measurement_theta_min 2.33
_cell_volume 2515.7(10)
_computing_data_collection 'Apex II'
_computing_molecular_graphics 'Olex2 (Dolomanov et al., 2009)'
_computing_publication_material 'Olex2 (Dolomanov et al., 2009)'
_computing_structure_refinement 'XL (Sheldrick, 2008)'
_diffrn_ambient_temperature 60(2)
_diffrn_measured_fraction_theta_full 0.973
_diffrn_measured_fraction_theta_max 0.788
_diffrn_measurement_device_type 'Bruker APEX-II CCD'
_diffrn_measurement_method '\f and \w scans'
_diffrn_radiation_monochromator graphite
_diffrn_radiation_type MoK\a
_diffrn_radiation_wavelength 0.71073
_diffrn_reflns_av_R_equivalents 0.0803
_diffrn_reflns_av_unetI/netI 0.0907
_diffrn_reflns_Laue_measured_fraction_full 0.973
_diffrn_reflns_Laue_measured_fraction_max 0.788
_diffrn_reflns_limit_h_max 25
_diffrn_reflns_limit_h_min -25
_diffrn_reflns_limit_k_max 11
_diffrn_reflns_limit_k_min -10
_diffrn_reflns_limit_l_max 22
_diffrn_reflns_limit_l_min -25
_diffrn_reflns_number 10951
_diffrn_reflns_point_group_measured_fraction_full 0.973
_diffrn_reflns_point_group_measured_fraction_max 0.788
_diffrn_reflns_theta_full 28.000
_diffrn_reflns_theta_max 32.280
_diffrn_reflns_theta_min 2.334
_diffrn_standards_number 0
_exptl_absorpt_coefficient_mu 10.257
_exptl_absorpt_correction_T_max 0.130
_exptl_absorpt_correction_T_min 0.099
_exptl_absorpt_correction_type multi-scan
_exptl_absorpt_process_details 'SADABS (Sheldrick, 1998)'
_exptl_crystal_colour black
_exptl_crystal_colour_primary black
_exptl_crystal_density_diffrn 2.446
_exptl_crystal_description prism
_exptl_crystal_F_000 1756
_exptl_crystal_size_max 0.35
_exptl_crystal_size_mid 0.2
_exptl_crystal_size_min 0.2
_refine_diff_density_max 1.605
_refine_diff_density_min -1.630
_refine_diff_density_rms 0.231
_refine_ls_extinction_method none
_refine_ls_goodness_of_fit_ref 0.996
_refine_ls_hydrogen_treatment constr
_refine_ls_matrix_type full
_refine_ls_number_parameters 160
_refine_ls_number_reflns 3531
_refine_ls_number_restraints 24
_refine_ls_restrained_S_all 0.998
_refine_ls_R_factor_all 0.0794
_refine_ls_R_factor_gt 0.0445
_refine_ls_shift/su_max 0.000
_refine_ls_shift/su_mean 0.000
_refine_ls_structure_factor_coef Fsqd
_refine_ls_weighting_details 'w=1/[\s^2^(Fo^2^)+(0.0300P)^2^] where P=(Fo^2^+2Fc^2^)/3'
_refine_ls_weighting_scheme calc
_refine_ls_wR_factor_gt 0.0839
_refine_ls_wR_factor_ref 0.0902
_reflns_Friedel_coverage 0.000
_reflns_number_gt 2290
_reflns_number_total 3531
_reflns_threshold_expression 'I > 2\s(I)'
_cod_data_source_file c4dt03082f2.cif
_cod_data_source_block Co60
_cod_depositor_comments 'Adding full bibliography for 7033492--7033506.cif.'
_cod_original_cell_volume 2515.8(9)
_cod_database_code 7033506
_shelxl_version_number 2014-3
_shelx_space_group_comment
;
The symmetry employed for this shelxl refinement is uniquely defined
by the following loop, which should always be used as a source of
symmetry information in preference to the above space-group names.
They are only intended as comments.
;
_olex2_refinement_description
;
1. Fixed Uiso
 At 1.2 times of:
  All C(H,H) groups
 At 1.5 times of:
  All C(H,H,H) groups
2. Uiso/Uaniso restraints and constraints
Uanis(O1) \\sim Ueq, Uanis(O2) \\sim Ueq, Uanis(C6) \\sim Ueq, Uanis(C1) \\sim
Ueq: with sigma of 0.002 and sigma for terminal atoms of 0.002
3.a Secondary CH2 refined with riding coordinates:
 C4(H4A,H4B), C5(H5A,H5B), C6(H6A,H6B)
3.b Idealised Me refined as rotating group:
 C7(H7A,H7B,H7C)
;

loop_
_space_group_symop_operation_xyz
'x, y, z'
'-x, y, -z+1/2'
'x+1/2, y+1/2, z'
'-x+1/2, y+1/2, -z+1/2'
'-x, -y, -z'
'x, -y, z-1/2'
'-x+1/2, -y+1/2, -z'
'x+1/2, -y+1/2, z-1/2'

loop_
_atom_site_label
_atom_site_type_symbol
_atom_site_fract_x
_atom_site_fract_y
_atom_site_fract_z
_atom_site_U_iso_or_equiv
_atom_site_adp_type
_atom_site_occupancy
_atom_site_site_symmetry_order
_atom_site_calc_flag
_atom_site_refinement_flags_posn
_atom_site_refinement_flags_adp
_atom_site_refinement_flags_occupancy
Co1 Co 0.5000 0.64393(10) 0.2500 0.0152(2) Uani 1 2 d S T P
O1 O 0.34857(15) 0.7246(3) 0.17882(16) 0.0081(7) Uani 1 1 d . U .
N1 N 0.39159(19) 0.7374(4) 0.2433(2) 0.0087(8) Uani 1 1 d . . .
C1 C 0.3678(2) 0.8269(5) 0.2979(2) 0.0069(9) Uani 1 1 d . U .
Br1 Br 0.27645(2) 0.94489(6) 0.29969(3) 0.01638(13) Uani 1 1 d . . .
C2 C 0.4214(2) 0.8381(5) 0.3610(2) 0.0096(10) Uani 1 1 d . . .
Br2 Br 0.39990(3) 0.95108(6) 0.45102(3) 0.02203(15) Uani 1 1 d . . .
N2 N 0.48521(19) 0.7654(4) 0.3479(2) 0.0072(8) Uani 1 1 d . . .
O2 O 0.53778(16) 0.7644(3) 0.40447(16) 0.0091(7) Uani 1 1 d . U .
O3 O 0.41926(16) 0.4881(3) 0.12935(16) 0.0087(7) Uani 1 1 d . . .
N3 N 0.4643(2) 0.4716(4) 0.1905(2) 0.0081(8) Uani 1 1 d . . .
C3 C 0.4769(2) 0.3257(5) 0.2169(2) 0.0079(9) Uani 1 1 d . . .
Br3 Br 0.43790(3) 0.14165(6) 0.17160(3) 0.01904(14) Uani 1 1 d . . .
B1 B 0.3944(3) 0.6588(6) 0.1114(3) 0.0082(11) Uani 1 1 d . . .
C4 C 0.3440(2) 0.6490(5) 0.0382(2) 0.0081(9) Uani 1 1 d . . .
H4A H 0.3241 0.7560 0.0265 0.010 Uiso 1 1 calc R . .
H4B H 0.3007 0.5788 0.0476 0.010 Uiso 1 1 calc R . .
C5 C 0.3868(3) 0.5843(6) -0.0327(2) 0.0113(10) Uani 1 1 d . . .
H5A H 0.4292 0.6565 -0.0431 0.014 Uiso 1 1 calc R . .
H5B H 0.4082 0.4787 -0.0204 0.014 Uiso 1 1 calc R . .
C6 C 0.3374(2) 0.5701(6) -0.1031(3) 0.0135(10) Uani 1 1 d . U .
H6A H 0.3681 0.5338 -0.1453 0.016 Uiso 1 1 calc R . .
H6B H 0.3165 0.6756 -0.1164 0.016 Uiso 1 1 calc R . .
C7 C 0.2712(3) 0.4500(6) -0.0917(3) 0.0181(11) Uani 1 1 d . . .
H7A H 0.2447 0.4316 -0.1398 0.027 Uiso 1 1 calc GR . .
H7B H 0.2362 0.4942 -0.0557 0.027 Uiso 1 1 calc GR . .
H7C H 0.2914 0.3494 -0.0724 0.027 Uiso 1 1 calc GR . .

loop_
_atom_site_aniso_label
_atom_site_aniso_U_11
_atom_site_aniso_U_22
_atom_site_aniso_U_33
_atom_site_aniso_U_23
_atom_site_aniso_U_13
_atom_site_aniso_U_12
Co1 0.0287(5) 0.0055(5) 0.0105(5) 0.000 -0.0140(4) 0.000
O1 0.0089(12) 0.0119(13) 0.0032(12) -0.0012(11) -0.0042(11) 0.0022(11)
N1 0.0089(18) 0.011(2) 0.0058(19) 0.0015(16) -0.0027(15) 0.0022(16)
C1 0.0068(15) 0.0071(16) 0.0069(16) 0.0012(14) 0.0008(13) 0.0039(13)
Br1 0.0122(2) 0.0274(3) 0.0093(2) -0.0059(2) -0.00241(18) 0.0100(2)
C2 0.012(2) 0.011(2) 0.006(2) -0.0004(19) 0.0000(18) 0.0020(19)
Br2 0.0189(3) 0.0372(3) 0.0097(3) -0.0144(2) -0.0052(2) 0.0144(2)
N2 0.0091(18) 0.0070(19) 0.0051(18) -0.0011(16) -0.0042(15) 0.0007(15)
O2 0.0102(12) 0.0112(13) 0.0058(13) -0.0026(11) -0.0036(11) 0.0018(11)
O3 0.0151(16) 0.0065(16) 0.0041(15) -0.0002(13) -0.0049(13) -0.0001(13)
N3 0.0120(18) 0.010(2) 0.0024(18) -0.0011(16) -0.0022(15) 0.0007(16)
C3 0.007(2) 0.010(2) 0.006(2) -0.0034(18) 0.0002(17) 0.0006(18)
Br3 0.0287(3) 0.0066(2) 0.0209(3) -0.0016(2) -0.0166(2) -0.0014(2)
B1 0.014(3) 0.006(3) 0.005(2) -0.003(2) 0.001(2) 0.002(2)
C4 0.010(2) 0.005(2) 0.009(2) 0.0029(19) -0.0014(18) 0.0001(18)
C5 0.016(2) 0.014(3) 0.004(2) -0.0003(19) -0.0038(18) 0.002(2)
C6 0.0151(16) 0.0163(18) 0.0092(16) -0.0028(15) -0.0006(14) 0.0040(15)
C7 0.015(2) 0.033(3) 0.007(2) -0.011(2) -0.0014(19) 0.001(2)

loop_
_atom_type_symbol
_atom_type_description
_atom_type_scat_dispersion_real
_atom_type_scat_dispersion_imag
_atom_type_scat_source
C C 0.0033 0.0016 'International Tables Vol C Tables 4.2.6.8 and 6.1.1.4'
H H 0.0000 0.0000 'International Tables Vol C Tables 4.2.6.8 and 6.1.1.4'
B B 0.0013 0.0007 'International Tables Vol C Tables 4.2.6.8 and 6.1.1.4'
N N 0.0061 0.0033 'International Tables Vol C Tables 4.2.6.8 and 6.1.1.4'
O O 0.0106 0.0060 'International Tables Vol C Tables 4.2.6.8 and 6.1.1.4'
Co Co 0.3494 0.9721 'International Tables Vol C Tables 4.2.6.8 and 6.1.1.4'
Br Br -0.2901 2.4595 'International Tables Vol C Tables 4.2.6.8 and 6.1.1.4'

loop_
_geom_angle_atom_site_label_1
_geom_angle_atom_site_label_2
_geom_angle_atom_site_label_3
_geom_angle
_geom_angle_site_symmetry_1
_geom_angle_site_symmetry_3
N1 Co1 N1 135.6(2) 2_655 .
N2 Co1 N1 73.67(14) 2_655 2_655
N2 Co1 N1 84.43(14) 2_655 .
N2 Co1 N1 73.67(14) . .
N2 Co1 N1 84.43(14) . 2_655
N2 Co1 N2 119.9(2) 2_655 .
N3 Co1 N1 87.79(15) 2_655 2_655
N3 Co1 N1 128.08(15) 2_655 .
N3 Co1 N1 128.08(15) . 2_655
N3 Co1 N1 87.79(15) . .
N3 Co1 N2 87.51(14) 2_655 .
N3 Co1 N2 144.12(15) . .
N3 Co1 N2 144.12(15) 2_655 2_655
N3 Co1 N2 87.51(14) . 2_655
N3 Co1 N3 80.1(2) . 2_655
N1 O1 B1 112.3(3) . .
O1 N1 Co1 121.0(3) . .
C1 N1 Co1 119.5(3) . .
C1 N1 O1 118.9(3) . .
N1 C1 Br1 127.3(3) . .
N1 C1 C2 113.1(4) . .
C2 C1 Br1 119.6(3) . .
C1 C2 Br2 122.5(3) . .
N2 C2 C1 112.4(4) . .
N2 C2 Br2 125.1(3) . .
C2 N2 Co1 121.1(3) . .
C2 N2 O2 116.8(4) . .
O2 N2 Co1 121.9(3) . .
N2 O2 B1 113.4(3) . 2_655
N3 O3 B1 115.4(3) . .
O3 N3 Co1 123.9(3) . .
C3 N3 Co1 117.3(3) . .
C3 N3 O3 118.2(3) . .
N3 C3 C3 112.4(2) . 2_655
N3 C3 Br3 123.7(3) . .
C3 C3 Br3 123.87(13) 2_655 .
O2 B1 O1 111.4(4) 2_655 .
O2 B1 O3 111.0(4) 2_655 .
O2 B1 C4 108.3(4) 2_655 .
O3 B1 O1 108.9(4) . .
O3 B1 C4 106.2(4) . .
C4 B1 O1 110.9(4) . .
B1 C4 C5 113.8(3) . .
C6 C5 C4 113.8(4) . .
C5 C6 C7 111.4(4) . .

loop_
_geom_bond_atom_site_label_1
_geom_bond_atom_site_label_2
_geom_bond_distance
_geom_bond_site_symmetry_2
Co1 N1 2.044(3) 2_655
Co1 N1 2.044(3) .
Co1 N2 2.004(4) .
Co1 N2 2.004(4) 2_655
Co1 N3 1.860(4) .
Co1 N3 1.860(4) 2_655
O1 N1 1.341(4) .
O1 B1 1.540(6) .
N1 C1 1.283(5) .
C1 Br1 1.870(4) .
C1 C2 1.430(5) .
C2 Br2 1.874(4) .
C2 N2 1.291(5) .
N2 O2 1.330(4) .
O2 B1 1.502(6) 2_655
O3 N3 1.315(4) .
O3 B1 1.505(6) .
N3 C3 1.306(5) .
C3 C3 1.392(8) 2_655
C3 Br3 1.836(4) .
B1 O2 1.502(6) 2_655
B1 C4 1.534(6) .
C4 C5 1.558(6) .
C5 C6 1.487(5) .
C6 C7 1.540(6) .

loop_
_geom_torsion_atom_site_label_1
_geom_torsion_atom_site_label_2
_geom_torsion_atom_site_label_3
_geom_torsion_atom_site_label_4
_geom_torsion
_geom_torsion_site_symmetry_1
_geom_torsion_site_symmetry_4
Co1 N1 C1 Br1 172.2(2) . .
Co1 N1 C1 C2 -4.8(5) . .
Co1 N2 O2 B1 -2.7(4) . 2_655
Co1 N3 C3 C3 -6.3(6) . 2_655
Co1 N3 C3 Br3 173.6(2) . .
O1 N1 C1 Br1 0.9(6) . .
O1 N1 C1 C2 -176.1(3) . .
O1 B1 C4 C5 179.6(4) . .
N1 Co1 N3 O3 -107.3(3) 2_655 .
N1 Co1 N3 O3 44.1(3) . .
N1 Co1 N3 C3 81.6(4) 2_655 .
N1 Co1 N3 C3 -126.9(3) . .
N1 O1 B1 O2 -58.1(4) . 2_655
N1 O1 B1 O3 64.6(4) . .
N1 O1 B1 C4 -178.8(3) . .
N1 C1 C2 Br2 -176.5(3) . .
N1 C1 C2 N2 4.8(6) . .
C1 C2 N2 Co1 -2.9(5) . .
C1 C2 N2 O2 -177.7(3) . .
Br1 C1 C2 Br2 6.2(5) . .
Br1 C1 C2 N2 -172.5(3) . .
C2 N2 O2 B1 172.1(4) . 2_655
Br2 C2 N2 Co1 178.5(2) . .
Br2 C2 N2 O2 3.7(6) . .
N2 Co1 N3 O3 101.9(4) . .
N2 Co1 N3 O3 -40.4(3) 2_655 .
N2 Co1 N3 C3 148.6(3) 2_655 .
N2 Co1 N3 C3 -69.1(4) . .
O2 B1 C4 C5 57.1(5) 2_655 .
O3 N3 C3 C3 -177.8(4) . 2_655
O3 N3 C3 Br3 2.1(6) . .
O3 B1 C4 C5 -62.2(5) . .
N3 Co1 N3 O3 173.4(4) 2_655 .
N3 Co1 N3 C3 2.4(2) 2_655 .
N3 O3 B1 O1 -61.3(4) . .
N3 O3 B1 O2 61.7(5) . 2_655
N3 O3 B1 C4 179.2(3) . .
B1 O1 N1 Co1 -8.8(4) . .
B1 O1 N1 C1 162.4(4) . .
B1 O3 N3 Co1 -2.7(5) . .
B1 O3 N3 C3 168.2(4) . .
B1 C4 C5 C6 178.2(4) . .
C4 C5 C6 C7 -61.4(5) . .
